data_4025527
loop_
_publ_author_name
'Lang Liu'
'Xiangyun Xie'
'Dianzeng Jia'
'Jixi Guo'
'Xiaolin Xie'

_publ_section_title
;
 Synthesis and Properties of a Novel Photochromic Compound with Modulated
 Fluorescence in the Solid State
;
_journal_name_full 'Journal of Organic Chemistry'
_journal_page_first 4742
_journal_page_last 4747
_journal_paper_doi 10.1021/jo100372z
_journal_volume 75
_journal_year 2010
_chemical_formula_sum 'C29 H22 Br N5 O2'
_chemical_formula_weight 552.43
_chemical_name_systematic
; 
 ? 
;
_space_group_IT_number 2
_symmetry_cell_setting triclinic
_symmetry_space_group_name_Hall '-P 1'
_symmetry_space_group_name_H-M 'P -1'
_atom_sites_solution_hydrogens geom
_atom_sites_solution_primary direct
_atom_sites_solution_secondary difmap
_audit_creation_method SHELXL-97
_cell_angle_alpha 114.370(3)
_cell_angle_beta 93.653(3)
_cell_angle_gamma 103.860(3)
_cell_formula_units_Z 4
_cell_length_a 10.8724(12)
_cell_length_b 16.0650(19)
_cell_length_c 16.651(2)
_cell_measurement_temperature 153(2)
_cell_volume 2528.3(5)
_computing_cell_refinement 'Bruker FRAMBO'
_computing_data_collection 'Bruker FRAMBO'
_computing_data_reduction 'Bruker SAINT'
_computing_molecular_graphics 'Bruker SHELXTL'
_computing_publication_material 'Bruker SHELXTL'
_computing_structure_refinement 'SHELXL-97 (Sheldrick, 1997)'
_computing_structure_solution 'SHELXS-97 (Sheldrick, 1990)'
_diffrn_ambient_temperature 153(2)
_diffrn_measured_fraction_theta_full 0.995
_diffrn_measured_fraction_theta_max 0.995
_diffrn_measurement_device_type 'multiwire proportional'
_diffrn_measurement_method 'phi and omega scans'
_diffrn_radiation_monochromator graphite
_diffrn_radiation_source 'fine-focus sealed tube'
_diffrn_radiation_type MoK\a
_diffrn_radiation_wavelength 0.71073
_diffrn_reflns_av_R_equivalents 0.1060
_diffrn_reflns_av_sigmaI/netI 0.1421
_diffrn_reflns_limit_h_max 13
_diffrn_reflns_limit_h_min -12
_diffrn_reflns_limit_k_max 19
_diffrn_reflns_limit_k_min -19
_diffrn_reflns_limit_l_max 19
_diffrn_reflns_limit_l_min -19
_diffrn_reflns_number 20351
_diffrn_reflns_theta_full 25.25
_diffrn_reflns_theta_max 25.25
_diffrn_reflns_theta_min 3.00
_exptl_absorpt_coefficient_mu 1.663
_exptl_absorpt_correction_T_max 0.6353
_exptl_absorpt_correction_T_min 0.4902
_exptl_absorpt_correction_type empirical
_exptl_crystal_density_diffrn 1.451
_exptl_crystal_density_method 'not measured'
_exptl_crystal_F_000 1128
_exptl_crystal_size_max 0.50
_exptl_crystal_size_mid 0.42
_exptl_crystal_size_min 0.30
_refine_diff_density_max 0.854
_refine_diff_density_min -0.923
_refine_diff_density_rms 0.115
_refine_ls_extinction_coef 0.0081(11)
_refine_ls_extinction_expression Fc^*^=kFc[1+0.001xFc^2^\l^3^/sin(2\q)]^-1/4^
_refine_ls_extinction_method SHELXL
_refine_ls_goodness_of_fit_ref 0.972
_refine_ls_hydrogen_treatment constr
_refine_ls_matrix_type full
_refine_ls_number_parameters 670
_refine_ls_number_reflns 9105
_refine_ls_number_restraints 0
_refine_ls_restrained_S_all 0.972
_refine_ls_R_factor_all 0.1448
_refine_ls_R_factor_gt 0.0747
_refine_ls_shift/su_max 0.001
_refine_ls_shift/su_mean 0.000
_refine_ls_structure_factor_coef Fsqd
_refine_ls_weighting_details 'calc w=1/[\s^2^(Fo^2^)+(0.1107P)^2^+0.0000P] where P=(Fo^2^+2Fc^2^)/3'
_refine_ls_weighting_scheme calc
_refine_ls_wR_factor_gt 0.1827
_refine_ls_wR_factor_ref 0.2335
_reflns_number_gt 4593
_reflns_number_total 9105
_reflns_threshold_expression >2sigma(I)
_cod_data_source_file jo100372z_si_002.cif
_cod_data_source_block g0424
_cod_depositor_comments
;
The following automatic conversions were performed:

'_symmetry_cell_setting' value 'Triclinic' changed to 'triclinic'
according to the built-in table from CIF Core dictionary named
'cif_core.dic' version 2.4.1 from
2010-06-29.

'_exptl_absorpt_correction_type' value 'Empirical'
changed to 'empirical' according to the built-in table from CIF Core
dictionary named 'cif_core.dic' version 2.4.1 from 2010-06-29.

Automatic conversion script
Id: cif_fix_values 1646 2011-03-28 12:23:43Z adriana 
;
_cod_original_cell_volume 2528.2(5)
_cod_database_code 4025527

loop_
_symmetry_equiv_pos_as_xyz
'x, y, z'
'-x, -y, -z'

loop_
_atom_site_label
_atom_site_type_symbol
_atom_site_fract_x
_atom_site_fract_y
_atom_site_fract_z
_atom_site_U_iso_or_equiv
_atom_site_adp_type
_atom_site_occupancy
_atom_site_symmetry_multiplicity
_atom_site_calc_flag
_atom_site_refinement_flags
_atom_site_disorder_assembly
_atom_site_disorder_group
Br1 Br 0.55847(7) 0.41320(6) 0.27308(5) 0.0607(3) Uani 1 1 d . . .
O1 O 0.6489(5) 0.9732(4) 0.3707(3) 0.0560(13) Uani 1 1 d . . .
H1O H 0.6074 0.9359 0.3896 0.067 Uiso 1 1 calc R . .
O2 O 0.9500(4) 0.9802(3) 0.5804(3) 0.0463(11) Uani 1 1 d . . .
N1 N 0.7242(5) 0.9627(4) 0.2406(4) 0.0468(14) Uani 1 1 d . . .
N2 N 0.7690(5) 0.9032(4) 0.1703(4) 0.0455(14) Uani 1 1 d . . .
N3 N 0.7464(5) 0.7907(4) 0.3898(3) 0.0453(14) Uani 1 1 d . . .
N4 N 0.8258(5) 0.8803(4) 0.4441(3) 0.0439(13) Uani 1 1 d . . .
H4N H 0.8439 0.9244 0.4247 0.053 Uiso 1 1 calc R . .
N5 N 0.8414(5) 0.8269(4) 0.5515(3) 0.0449(14) Uani 1 1 d . . .
H5N H 0.7953 0.7720 0.5075 0.054 Uiso 1 1 calc R . .
C1 C 0.7404(7) 1.1309(6) 0.3260(6) 0.062(2) Uani 1 1 d . . .
H1 H 0.7555 1.1264 0.3807 0.075 Uiso 1 1 calc R . .
C2 C 0.7413(9) 1.2181(7) 0.3262(7) 0.083(3) Uani 1 1 d . . .
H2 H 0.7581 1.2739 0.3815 0.099 Uiso 1 1 calc R . .
C3 C 0.7176(8) 1.2232(8) 0.2459(7) 0.083(3) Uani 1 1 d . . .
H3 H 0.7186 1.2828 0.2466 0.099 Uiso 1 1 calc R . .
C4 C 0.6926(7) 1.1431(7) 0.1653(7) 0.070(2) Uani 1 1 d . . .
H4 H 0.6773 1.1474 0.1105 0.084 Uiso 1 1 calc R . .
C5 C 0.6899(7) 1.0563(6) 0.1647(5) 0.058(2) Uani 1 1 d . . .
H5 H 0.6694 1.0001 0.1094 0.070 Uiso 1 1 calc R . .
C6 C 0.7172(6) 1.0515(5) 0.2449(5) 0.0483(17) Uani 1 1 d . . .
C7 C 0.6970(6) 0.9234(5) 0.2990(4) 0.0456(17) Uani 1 1 d . . .
C8 C 0.7240(6) 0.8381(5) 0.2679(4) 0.0402(15) Uani 1 1 d . . .
C9 C 0.7656(6) 0.8265(5) 0.1846(4) 0.0426(16) Uani 1 1 d . . .
C10 C 0.8065(6) 0.7481(5) 0.1195(4) 0.0420(16) Uani 1 1 d . . .
C11 C 0.7942(6) 0.7348(5) 0.0305(4) 0.0489(18) Uani 1 1 d . . .
H11 H 0.7571 0.7742 0.0133 0.059 Uiso 1 1 calc R . .
C12 C 0.8362(6) 0.6639(5) -0.0326(5) 0.0533(19) Uani 1 1 d . . .
H12 H 0.8285 0.6552 -0.0929 0.064 Uiso 1 1 calc R . .
C13 C 0.8891(7) 0.6059(5) -0.0078(5) 0.0548(18) Uani 1 1 d . . .
H13 H 0.9177 0.5573 -0.0507 0.066 Uiso 1 1 calc R . .
C14 C 0.9000(7) 0.6195(6) 0.0804(5) 0.0571(19) Uani 1 1 d . . .
H14 H 0.9350 0.5792 0.0974 0.069 Uiso 1 1 calc R . .
C15 C 0.8607(6) 0.6909(5) 0.1440(5) 0.0483(17) Uani 1 1 d . . .
H15 H 0.8711 0.7005 0.2045 0.058 Uiso 1 1 calc R . .
C16 C 0.7024(6) 0.7693(5) 0.3069(4) 0.0440(16) Uani 1 1 d . . .
C17 C 0.6225(6) 0.6686(5) 0.2526(4) 0.0449(16) Uani 1 1 d . . .
C18 C 0.6291(6) 0.5978(5) 0.2793(4) 0.0452(17) Uani 1 1 d . . .
H18 H 0.6893 0.6139 0.3310 0.054 Uiso 1 1 calc R . .
C19 C 0.5520(6) 0.5072(5) 0.2334(4) 0.0431(16) Uani 1 1 d . . .
C20 C 0.4700(7) 0.4809(6) 0.1530(5) 0.059(2) Uani 1 1 d . . .
H20 H 0.4186 0.4166 0.1187 0.070 Uiso 1 1 calc R . .
C21 C 0.4646(6) 0.5491(6) 0.1244(5) 0.0538(18) Uani 1 1 d . . .
H21 H 0.4091 0.5319 0.0701 0.065 Uiso 1 1 calc R . .
C22 C 0.5394(6) 0.6421(5) 0.1742(4) 0.0495(18) Uani 1 1 d . . .
H22 H 0.5338 0.6889 0.1543 0.059 Uiso 1 1 calc R . .
C23 C 0.8765(6) 0.8996(5) 0.5296(4) 0.0425(16) Uani 1 1 d . . .
C24 C 0.8682(6) 0.8262(5) 0.6354(4) 0.0466(17) Uani 1 1 d . . .
C25 C 0.9580(6) 0.9003(6) 0.7076(4) 0.0497(18) Uani 1 1 d . . .
H25 H 1.0052 0.9556 0.7030 0.060 Uiso 1 1 calc R . .
C26 C 0.9770(7) 0.8913(6) 0.7866(5) 0.057(2) Uani 1 1 d . . .
H26 H 1.0388 0.9412 0.8364 0.068 Uiso 1 1 calc R . .
C27 C 0.9093(8) 0.8131(6) 0.7944(5) 0.063(2) Uani 1 1 d . . .
H27 H 0.9241 0.8093 0.8495 0.076 Uiso 1 1 calc R . .
C28 C 0.8198(9) 0.7394(6) 0.7239(5) 0.073(2) Uani 1 1 d . . .
H28 H 0.7741 0.6843 0.7296 0.088 Uiso 1 1 calc R . .
C29 C 0.7966(7) 0.7461(6) 0.6437(5) 0.060(2) Uani 1 1 d . . .
H29 H 0.7327 0.6966 0.5950 0.072 Uiso 1 1 calc R . .
Br1A Br 0.36552(7) 1.14316(6) 0.09244(5) 0.0682(3) Uani 1 1 d . . .
O1A O 0.1128(5) 0.8710(4) 0.4098(3) 0.0539(12) Uani 1 1 d . . .
H1AO H 0.1031 0.9205 0.4079 0.065 Uiso 1 1 calc R . .
O2A O 0.5015(4) 1.1136(3) 0.5578(3) 0.0450(11) Uani 1 1 d . . .
N1A N 0.1286(5) 0.7252(4) 0.3071(4) 0.0455(14) Uani 1 1 d . . .
N2A N 0.1773(5) 0.6848(4) 0.2295(3) 0.0448(13) Uani 1 1 d . . .
N3A N 0.3243(5) 1.0207(4) 0.3417(3) 0.0413(13) Uani 1 1 d . . .
N4A N 0.3708(5) 1.0221(4) 0.4220(3) 0.0434(13) Uani 1 1 d . . .
H4AN H 0.3495 0.9715 0.4323 0.052 Uiso 1 1 calc R . .
N5AN N 0.4707(5) 1.1813(4) 0.4628(3) 0.0456(14) Uani 1 1 d . . .
H5A H 0.4303 1.1676 0.4094 0.055 Uiso 1 1 calc R . .
C1A C 0.0538(7) 0.6988(6) 0.4323(5) 0.059(2) Uani 1 1 d . . .
H1A H 0.0941 0.7641 0.4727 0.070 Uiso 1 1 calc R . .
C2A C -0.0121(8) 0.6331(7) 0.4621(6) 0.071(2) Uani 1 1 d . . .
H2A H -0.0147 0.6543 0.5241 0.085 Uiso 1 1 calc R . .
C3A C -0.0715(7) 0.5409(7) 0.4045(7) 0.076(3) Uani 1 1 d . . .
H3A H -0.1176 0.4986 0.4260 0.091 Uiso 1 1 calc R . .
C4A C -0.0653(8) 0.5078(7) 0.3140(6) 0.077(3) Uani 1 1 d . . .
H4A H -0.1047 0.4423 0.2739 0.093 Uiso 1 1 calc R . .
C5A C -0.0018(7) 0.5702(6) 0.2821(5) 0.059(2) Uani 1 1 d . . .
H5A H 0.0010 0.5487 0.2201 0.071 Uiso 1 1 calc R . .
C6A C 0.0571(6) 0.6639(5) 0.3420(5) 0.0488(17) Uani 1 1 d . . .
C7A C 0.1528(6) 0.8207(5) 0.3363(4) 0.0478(17) Uani 1 1 d . . .
C8A C 0.2194(6) 0.8452(5) 0.2764(4) 0.0439(16) Uani 1 1 d . . .
C9A C 0.2297(6) 0.7576(5) 0.2119(4) 0.0416(15) Uani 1 1 d . . .
C10A C 0.2929(6) 0.7409(5) 0.1321(4) 0.0415(16) Uani 1 1 d . . .
C11A C 0.2430(6) 0.6568(5) 0.0543(4) 0.0492(17) Uani 1 1 d . . .
H11A H 0.1699 0.6092 0.0524 0.059 Uiso 1 1 calc R . .
C12A C 0.3000(7) 0.6419(6) -0.0211(5) 0.064(2) Uani 1 1 d . . .
H12A H 0.2679 0.5833 -0.0739 0.076 Uiso 1 1 calc R . .
C13A C 0.4026(7) 0.7124(5) -0.0187(5) 0.057(2) Uani 1 1 d . . .
H13A H 0.4393 0.7033 -0.0709 0.069 Uiso 1 1 calc R . .
C14A C 0.4527(6) 0.7958(5) 0.0581(5) 0.0518(18) Uani 1 1 d . . .
H14A H 0.5250 0.8437 0.0594 0.062 Uiso 1 1 calc R . .
C15A C 0.3980(6) 0.8105(5) 0.1340(4) 0.0456(16) Uani 1 1 d . . .
H15A H 0.4327 0.8684 0.1873 0.055 Uiso 1 1 calc R . .
C16A C 0.2591(5) 0.9395(5) 0.2759(4) 0.0407(15) Uani 1 1 d . . .
C17A C 0.2239(6) 0.9495(5) 0.1913(4) 0.0412(15) Uani 1 1 d . . .
C18A C 0.3003(6) 1.0243(5) 0.1784(4) 0.0425(16) Uani 1 1 d . . .
H18A H 0.3759 1.0667 0.2211 0.051 Uiso 1 1 calc R . .
C19A C 0.2665(6) 1.0372(6) 0.1037(4) 0.0504(18) Uani 1 1 d . . .
C20A C 0.1606(7) 0.9740(6) 0.0388(5) 0.060(2) Uani 1 1 d . . .
H20A H 0.1374 0.9829 -0.0124 0.071 Uiso 1 1 calc R . .
C21A C 0.0879(6) 0.8964(6) 0.0501(5) 0.058(2) Uani 1 1 d . . .
H21A H 0.0161 0.8511 0.0052 0.070 Uiso 1 1 calc R . .
C22A C 0.1195(6) 0.8845(6) 0.1263(4) 0.0508(18) Uani 1 1 d . . .
H22A H 0.0691 0.8317 0.1335 0.061 Uiso 1 1 calc R . .
C23A C 0.4525(6) 1.1083(5) 0.4842(4) 0.0454(17) Uani 1 1 d . . .
C24A C 0.5450(6) 1.2770(5) 0.5136(5) 0.0479(17) Uani 1 1 d . . .
C25A C 0.6071(6) 1.3149(5) 0.6014(5) 0.0527(18) Uani 1 1 d . . .
H25A H 0.5997 1.2760 0.6320 0.063 Uiso 1 1 calc R . .
C26A C 0.6794(7) 1.4090(6) 0.6443(5) 0.060(2) Uani 1 1 d . . .
H26A H 0.7234 1.4347 0.7043 0.071 Uiso 1 1 calc R . .
C27A C 0.6888(8) 1.4675(6) 0.6003(6) 0.071(2) Uani 1 1 d . . .
H27A H 0.7389 1.5326 0.6302 0.085 Uiso 1 1 calc R . .
C28A C 0.6251(8) 1.4296(6) 0.5138(6) 0.070(2) Uani 1 1 d . . .
H28A H 0.6314 1.4689 0.4835 0.084 Uiso 1 1 calc R . .
C29A C 0.5516(7) 1.3350(6) 0.4699(5) 0.0569(19) Uani 1 1 d . . .
H29A H 0.5059 1.3097 0.4103 0.068 Uiso 1 1 calc R . .

loop_
_atom_site_aniso_label
_atom_site_aniso_U_11
_atom_site_aniso_U_22
_atom_site_aniso_U_33
_atom_site_aniso_U_23
_atom_site_aniso_U_13
_atom_site_aniso_U_12
Br1 0.0679(5) 0.0493(5) 0.0592(5) 0.0248(4) -0.0002(4) 0.0088(4)
O1 0.072(3) 0.053(3) 0.048(3) 0.027(3) 0.018(2) 0.017(3)
O2 0.046(2) 0.047(3) 0.034(2) 0.012(2) -0.005(2) 0.009(2)
N1 0.052(3) 0.046(4) 0.039(3) 0.016(3) -0.001(3) 0.014(3)
N2 0.048(3) 0.043(4) 0.038(3) 0.016(3) -0.007(3) 0.009(3)
N3 0.039(3) 0.044(4) 0.040(3) 0.012(3) 0.001(2) 0.004(3)
N4 0.047(3) 0.040(3) 0.036(3) 0.014(3) -0.007(2) 0.006(3)
N5 0.041(3) 0.044(3) 0.034(3) 0.013(3) -0.007(2) -0.004(3)
C1 0.063(5) 0.048(5) 0.068(5) 0.018(5) 0.019(4) 0.015(4)
C2 0.099(7) 0.054(6) 0.096(7) 0.028(6) 0.031(6) 0.029(5)
C3 0.084(6) 0.072(7) 0.118(9) 0.057(7) 0.031(6) 0.036(5)
C4 0.058(5) 0.078(7) 0.096(7) 0.054(6) 0.015(5) 0.029(5)
C5 0.053(4) 0.062(5) 0.061(5) 0.033(5) -0.001(4) 0.015(4)
C6 0.042(4) 0.050(5) 0.054(5) 0.024(4) 0.006(3) 0.014(3)
C7 0.052(4) 0.050(5) 0.035(4) 0.019(4) 0.001(3) 0.015(3)
C8 0.044(3) 0.033(4) 0.033(4) 0.008(3) -0.006(3) 0.009(3)
C9 0.040(3) 0.050(4) 0.034(4) 0.018(4) 0.001(3) 0.009(3)
C10 0.037(3) 0.044(4) 0.036(4) 0.013(3) -0.005(3) 0.007(3)
C11 0.044(4) 0.056(5) 0.040(4) 0.023(4) -0.004(3) 0.003(3)
C12 0.053(4) 0.054(5) 0.037(4) 0.012(4) 0.002(3) 0.003(4)
C13 0.055(4) 0.045(5) 0.053(5) 0.012(4) 0.007(4) 0.015(4)
C14 0.059(4) 0.054(5) 0.054(5) 0.020(4) 0.004(4) 0.016(4)
C15 0.042(4) 0.054(5) 0.044(4) 0.019(4) 0.004(3) 0.012(3)
C16 0.041(3) 0.055(5) 0.040(4) 0.021(4) -0.001(3) 0.022(3)
C17 0.047(4) 0.047(4) 0.033(4) 0.012(3) 0.004(3) 0.009(3)
C18 0.037(3) 0.053(5) 0.035(4) 0.019(4) -0.001(3) 0.000(3)
C19 0.041(3) 0.037(4) 0.048(4) 0.016(4) 0.002(3) 0.011(3)
C20 0.049(4) 0.055(5) 0.047(4) 0.008(4) -0.005(3) 0.002(4)
C21 0.050(4) 0.054(5) 0.046(4) 0.016(4) -0.007(3) 0.009(4)
C22 0.050(4) 0.051(5) 0.040(4) 0.019(4) -0.008(3) 0.006(3)
C23 0.037(3) 0.048(4) 0.033(4) 0.012(4) 0.002(3) 0.008(3)
C24 0.052(4) 0.053(5) 0.028(3) 0.012(3) -0.006(3) 0.018(3)
C25 0.044(4) 0.061(5) 0.039(4) 0.020(4) -0.005(3) 0.013(3)
C26 0.054(4) 0.071(6) 0.045(4) 0.028(4) 0.004(3) 0.018(4)
C27 0.081(5) 0.068(6) 0.043(4) 0.028(5) 0.005(4) 0.020(5)
C28 0.105(6) 0.056(5) 0.045(5) 0.023(5) 0.000(5) 0.001(5)
C29 0.073(5) 0.049(5) 0.047(4) 0.022(4) -0.005(4) 0.001(4)
Br1A 0.0652(5) 0.0783(7) 0.0586(5) 0.0435(5) -0.0052(4) -0.0036(4)
O1A 0.069(3) 0.048(3) 0.044(3) 0.018(3) 0.016(2) 0.018(3)
O2A 0.049(2) 0.050(3) 0.035(3) 0.021(2) 0.000(2) 0.010(2)
N1A 0.046(3) 0.042(4) 0.043(3) 0.017(3) 0.004(3) 0.008(3)
N2A 0.047(3) 0.042(4) 0.040(3) 0.015(3) 0.007(3) 0.008(3)
N3A 0.043(3) 0.045(4) 0.031(3) 0.016(3) 0.000(2) 0.009(3)
N4A 0.044(3) 0.044(4) 0.030(3) 0.012(3) -0.007(2) 0.004(3)
N5AN 0.047(3) 0.047(4) 0.034(3) 0.020(3) -0.006(2) 0.000(3)
C1A 0.068(5) 0.059(5) 0.055(5) 0.030(4) 0.020(4) 0.019(4)
C2A 0.078(5) 0.080(7) 0.078(6) 0.053(6) 0.036(5) 0.026(5)
C3A 0.059(5) 0.072(7) 0.101(7) 0.053(6) 0.017(5) -0.003(4)
C4A 0.075(5) 0.058(6) 0.077(6) 0.022(5) 0.005(5) -0.001(5)
C5A 0.059(4) 0.051(5) 0.058(5) 0.029(4) 0.001(4) -0.006(4)
C6A 0.042(4) 0.052(5) 0.057(5) 0.031(4) 0.009(3) 0.009(3)
C7A 0.054(4) 0.049(5) 0.039(4) 0.022(4) 0.001(3) 0.011(3)
C8A 0.039(3) 0.049(5) 0.034(4) 0.015(4) 0.002(3) 0.005(3)
C9A 0.040(3) 0.037(4) 0.035(4) 0.011(3) -0.004(3) 0.000(3)
C10A 0.037(3) 0.045(4) 0.043(4) 0.021(4) 0.005(3) 0.010(3)
C11A 0.047(4) 0.043(4) 0.041(4) 0.009(4) -0.002(3) 0.004(3)
C12A 0.075(5) 0.063(6) 0.034(4) 0.004(4) 0.007(4) 0.021(4)
C13A 0.059(4) 0.051(5) 0.052(5) 0.019(4) 0.019(4) 0.003(4)
C14A 0.048(4) 0.048(5) 0.050(4) 0.019(4) 0.009(3) 0.004(3)
C15A 0.044(3) 0.044(4) 0.042(4) 0.018(4) -0.002(3) 0.008(3)
C16A 0.035(3) 0.043(4) 0.041(4) 0.016(4) 0.002(3) 0.011(3)
C17A 0.044(3) 0.047(4) 0.028(3) 0.012(3) -0.002(3) 0.015(3)
C18A 0.043(3) 0.038(4) 0.041(4) 0.016(3) 0.001(3) 0.005(3)
C19A 0.047(4) 0.067(5) 0.049(4) 0.039(4) 0.006(3) 0.011(4)
C20A 0.060(4) 0.070(6) 0.043(4) 0.028(4) -0.009(3) 0.009(4)
C21A 0.047(4) 0.064(5) 0.045(4) 0.019(4) -0.014(3) 0.000(4)
C22A 0.041(3) 0.065(5) 0.038(4) 0.023(4) -0.005(3) 0.006(3)
C23A 0.040(3) 0.053(5) 0.040(4) 0.019(4) 0.005(3) 0.012(3)
C24A 0.047(4) 0.041(4) 0.050(4) 0.017(4) 0.007(3) 0.009(3)
C25A 0.049(4) 0.047(5) 0.047(4) 0.013(4) -0.001(3) 0.008(3)
C26A 0.049(4) 0.061(5) 0.052(5) 0.012(4) 0.004(3) 0.013(4)
C27A 0.069(5) 0.054(6) 0.071(6) 0.012(5) 0.013(5) 0.015(4)
C28A 0.085(6) 0.052(5) 0.069(6) 0.031(5) 0.011(5) 0.006(4)
C29A 0.064(4) 0.051(5) 0.049(4) 0.022(4) 0.000(4) 0.009(4)

loop_
_atom_type_symbol
_atom_type_description
_atom_type_scat_dispersion_real
_atom_type_scat_dispersion_imag
_atom_type_scat_source
C C 0.0033 0.0016 'International Tables Vol C Tables 4.2.6.8 and 6.1.1.4'
H H 0.0000 0.0000 'International Tables Vol C Tables 4.2.6.8 and 6.1.1.4'
N N 0.0061 0.0033 'International Tables Vol C Tables 4.2.6.8 and 6.1.1.4'
O O 0.0106 0.0060 'International Tables Vol C Tables 4.2.6.8 and 6.1.1.4'
Br Br -0.2901 2.4595 'International Tables Vol C Tables 4.2.6.8 and 6.1.1.4'

loop_
_geom_angle_atom_site_label_1
_geom_angle_atom_site_label_2
_geom_angle_atom_site_label_3
_geom_angle
_geom_angle_site_symmetry_1
_geom_angle_site_symmetry_3
_geom_angle_publ_flag
C7 O1 H1O 109.5 . . ?
C7 N1 N2 109.9(6) . . ?
C7 N1 C6 130.6(6) . . ?
N2 N1 C6 119.4(5) . . ?
C9 N2 N1 105.9(5) . . ?
C16 N3 N4 119.2(6) . . ?
N3 N4 C23 118.2(5) . . ?
N3 N4 H4N 120.9 . . ?
C23 N4 H4N 120.9 . . ?
C23 N5 C24 129.1(6) . . ?
C23 N5 H5N 115.5 . . ?
C24 N5 H5N 115.5 . . ?
C6 C1 C2 118.7(8) . . ?
C6 C1 H1 120.7 . . ?
C2 C1 H1 120.7 . . ?
C3 C2 C1 120.0(9) . . ?
C3 C2 H2 120.0 . . ?
C1 C2 H2 120.0 . . ?
C4 C3 C2 120.8(9) . . ?
C4 C3 H3 119.6 . . ?
C2 C3 H3 119.6 . . ?
C3 C4 C5 119.5(8) . . ?
C3 C4 H4 120.3 . . ?
C5 C4 H4 120.3 . . ?
C4 C5 C6 119.8(8) . . ?
C4 C5 H5 120.1 . . ?
C6 C5 H5 120.1 . . ?
C1 C6 C5 121.2(7) . . ?
C1 C6 N1 121.0(6) . . ?
C5 C6 N1 117.8(7) . . ?
O1 C7 C8 134.3(6) . . ?
O1 C7 N1 116.6(6) . . ?
C8 C7 N1 109.1(6) . . ?
C7 C8 C9 104.2(5) . . ?
C7 C8 C16 127.3(6) . . ?
C9 C8 C16 128.2(6) . . ?
N2 C9 C8 110.8(6) . . ?
N2 C9 C10 119.1(5) . . ?
C8 C9 C10 130.0(6) . . ?
C15 C10 C11 119.6(7) . . ?
C15 C10 C9 122.4(6) . . ?
C11 C10 C9 117.9(6) . . ?
C12 C11 C10 119.9(7) . . ?
C12 C11 H11 120.0 . . ?
C10 C11 H11 120.0 . . ?
C13 C12 C11 120.1(6) . . ?
C13 C12 H12 120.0 . . ?
C11 C12 H12 120.0 . . ?
C12 C13 C14 119.3(7) . . ?
C12 C13 H13 120.4 . . ?
C14 C13 H13 120.4 . . ?
C15 C14 C13 121.1(7) . . ?
C15 C14 H14 119.5 . . ?
C13 C14 H14 119.5 . . ?
C10 C15 C14 120.0(6) . . ?
C10 C15 H15 120.0 . . ?
C14 C15 H15 120.0 . . ?
N3 C16 C8 124.4(6) . . ?
N3 C16 C17 114.8(6) . . ?
C8 C16 C17 120.8(5) . . ?
C22 C17 C18 117.9(6) . . ?
C22 C17 C16 121.1(6) . . ?
C18 C17 C16 120.9(6) . . ?
C19 C18 C17 121.7(6) . . ?
C19 C18 H18 119.2 . . ?
C17 C18 H18 119.2 . . ?
C18 C19 C20 119.7(6) . . ?
C18 C19 Br1 121.0(5) . . ?
C20 C19 Br1 119.3(5) . . ?
C21 C20 C19 119.3(7) . . ?
C21 C20 H20 120.3 . . ?
C19 C20 H20 120.3 . . ?
C20 C21 C22 120.2(6) . . ?
C20 C21 H21 119.9 . . ?
C22 C21 H21 119.9 . . ?
C21 C22 C17 121.0(7) . . ?
C21 C22 H22 119.5 . . ?
C17 C22 H22 119.5 . . ?
O2 C23 N5 124.7(6) . . ?
O2 C23 N4 119.8(6) . . ?
N5 C23 N4 115.5(6) . . ?
C25 C24 C29 120.3(6) . . ?
C25 C24 N5 123.4(6) . . ?
C29 C24 N5 116.3(6) . . ?
C24 C25 C26 118.3(7) . . ?
C24 C25 H25 120.8 . . ?
C26 C25 H25 120.8 . . ?
C27 C26 C25 121.5(7) . . ?
C27 C26 H26 119.2 . . ?
C25 C26 H26 119.2 . . ?
C26 C27 C28 121.0(7) . . ?
C26 C27 H27 119.5 . . ?
C28 C27 H27 119.5 . . ?
C27 C28 C29 119.3(7) . . ?
C27 C28 H28 120.3 . . ?
C29 C28 H28 120.3 . . ?
C28 C29 C24 119.5(7) . . ?
C28 C29 H29 120.2 . . ?
C24 C29 H29 120.2 . . ?
C7A O1A H1AO 109.5 . . ?
C7A N1A N2A 111.3(5) . . ?
C7A N1A C6A 129.5(6) . . ?
N2A N1A C6A 119.1(6) . . ?
C9A N2A N1A 104.5(5) . . ?
C16A N3A N4A 118.7(5) . . ?
C23A N4A N3A 115.2(5) . . ?
C23A N4A H4AN 122.4 . . ?
N3A N4A H4AN 122.4 . . ?
C23A N5AN C24A 129.2(5) . . ?
C23A N5AN H5A 115.4 . . ?
C24A N5AN H5A 115.4 . . ?
C6A C1A C2A 116.8(8) . . ?
C6A C1A H1A 121.6 . . ?
C2A C1A H1A 121.6 . . ?
C3A C2A C1A 121.6(8) . . ?
C3A C2A H2A 119.2 . . ?
C1A C2A H2A 119.2 . . ?
C2A C3A C4A 120.2(8) . . ?
C2A C3A H3A 119.9 . . ?
C4A C3A H3A 119.9 . . ?
C5A C4A C3A 119.9(8) . . ?
C5A C4A H4A 120.0 . . ?
C3A C4A H4A 120.0 . . ?
C6A C5A C4A 118.7(7) . . ?
C6A C5A H5A 120.6 . . ?
C4A C5A H5A 120.6 . . ?
C5A C6A C1A 122.7(6) . . ?
C5A C6A N1A 117.0(6) . . ?
C1A C6A N1A 120.2(7) . . ?
O1A C7A N1A 119.5(6) . . ?
O1A C7A C8A 133.1(7) . . ?
N1A C7A C8A 107.4(6) . . ?
C7A C8A C9A 104.1(6) . . ?
C7A C8A C16A 127.9(7) . . ?
C9A C8A C16A 127.7(5) . . ?
N2A C9A C8A 112.6(5) . . ?
N2A C9A C10A 119.7(6) . . ?
C8A C9A C10A 127.7(5) . . ?
C11A C10A C15A 119.7(6) . . ?
C11A C10A C9A 119.8(5) . . ?
C15A C10A C9A 120.4(6) . . ?
C10A C11A C12A 120.0(6) . . ?
C10A C11A H11A 120.0 . . ?
C12A C11A H11A 120.0 . . ?
C13A C12A C11A 119.7(7) . . ?
C13A C12A H12A 120.2 . . ?
C11A C12A H12A 120.2 . . ?
C14A C13A C12A 120.7(6) . . ?
C14A C13A H13A 119.7 . . ?
C12A C13A H13A 119.7 . . ?
C13A C14A C15A 120.0(6) . . ?
C13A C14A H14A 120.0 . . ?
C15A C14A H14A 120.0 . . ?
C10A C15A C14A 120.0(7) . . ?
C10A C15A H15A 120.0 . . ?
C14A C15A H15A 120.0 . . ?
N3A C16A C8A 127.7(5) . . ?
N3A C16A C17A 111.9(6) . . ?
C8A C16A C17A 120.4(6) . . ?
C22A C17A C18A 119.6(5) . . ?
C22A C17A C16A 120.9(6) . . ?
C18A C17A C16A 119.4(5) . . ?
C19A C18A C17A 120.3(6) . . ?
C19A C18A H18A 119.9 . . ?
C17A C18A H18A 119.9 . . ?
C20A C19A C18A 120.8(6) . . ?
C20A C19A Br1A 120.1(5) . . ?
C18A C19A Br1A 119.0(5) . . ?
C19A C20A C21A 118.5(6) . . ?
C19A C20A H20A 120.8 . . ?
C21A C20A H20A 120.8 . . ?
C22A C21A C20A 120.9(6) . . ?
C22A C21A H21A 119.6 . . ?
C20A C21A H21A 119.6 . . ?
C17A C22A C21A 119.8(6) . . ?
C17A C22A H22A 120.1 . . ?
C21A C22A H22A 120.1 . . ?
O2A C23A N5AN 125.0(6) . . ?
O2A C23A N4A 118.4(6) . . ?
N5AN C23A N4A 116.6(5) . . ?
C25A C24A C29A 120.1(7) . . ?
C25A C24A N5AN 124.5(6) . . ?
C29A C24A N5AN 115.4(6) . . ?
C26A C25A C24A 119.8(7) . . ?
C26A C25A H25A 120.1 . . ?
C24A C25A H25A 120.1 . . ?
C25A C26A C27A 120.5(7) . . ?
C25A C26A H26A 119.7 . . ?
C27A C26A H26A 119.7 . . ?
C28A C27A C26A 119.2(8) . . ?
C28A C27A H27A 120.4 . . ?
C26A C27A H27A 120.4 . . ?
C27A C28A C29A 120.8(7) . . ?
C27A C28A H28A 119.6 . . ?
C29A C28A H28A 119.6 . . ?
C28A C29A C24A 119.5(7) . . ?
C28A C29A H29A 120.3 . . ?
C24A C29A H29A 120.3 . . ?

loop_
_geom_bond_atom_site_label_1
_geom_bond_atom_site_label_2
_geom_bond_distance
_geom_bond_site_symmetry_2
_geom_bond_publ_flag
Br1 C19 1.895(6) . ?
O1 C7 1.354(8) . ?
O1 H1O 0.8400 . ?
O2 C23 1.243(8) . ?
N1 C7 1.373(7) . ?
N1 N2 1.377(8) . ?
N1 C6 1.420(9) . ?
N2 C9 1.341(8) . ?
N3 C16 1.303(7) . ?
N3 N4 1.366(7) . ?
N4 C23 1.371(7) . ?
N4 H4N 0.8800 . ?
N5 C23 1.342(8) . ?
N5 C24 1.414(7) . ?
N5 H5N 0.8800 . ?
C1 C6 1.377(10) . ?
C1 C2 1.397(11) . ?
C1 H1 0.9500 . ?
C2 C3 1.385(12) . ?
C2 H2 0.9500 . ?
C3 C4 1.375(12) . ?
C3 H3 0.9500 . ?
C4 C5 1.385(10) . ?
C4 H4 0.9500 . ?
C5 C6 1.386(9) . ?
C5 H5 0.9500 . ?
C7 C8 1.363(9) . ?
C8 C9 1.438(8) . ?
C8 C16 1.479(8) . ?
C9 C10 1.471(9) . ?
C10 C15 1.376(9) . ?
C10 C11 1.400(8) . ?
C11 C12 1.391(10) . ?
C11 H11 0.9500 . ?
C12 C13 1.384(10) . ?
C12 H12 0.9500 . ?
C13 C14 1.385(9) . ?
C13 H13 0.9500 . ?
C14 C15 1.381(10) . ?
C14 H14 0.9500 . ?
C15 H15 0.9500 . ?
C16 C17 1.486(10) . ?
C17 C22 1.382(8) . ?
C17 C18 1.395(9) . ?
C18 C19 1.349(9) . ?
C18 H18 0.9500 . ?
C19 C20 1.403(9) . ?
C20 C21 1.373(10) . ?
C20 H20 0.9500 . ?
C21 C22 1.375(10) . ?
C21 H21 0.9500 . ?
C22 H22 0.9500 . ?
C24 C25 1.388(9) . ?
C24 C29 1.401(9) . ?
C25 C26 1.390(8) . ?
C25 H25 0.9500 . ?
C26 C27 1.357(10) . ?
C26 H26 0.9500 . ?
C27 C28 1.373(11) . ?
C27 H27 0.9500 . ?
C28 C29 1.395(9) . ?
C28 H28 0.9500 . ?
C29 H29 0.9500 . ?
Br1A C19A 1.871(6) . ?
O1A C7A 1.326(8) . ?
O1A H1AO 0.8400 . ?
O2A C23A 1.265(7) . ?
N1A C7A 1.354(9) . ?
N1A N2A 1.390(7) . ?
N1A C6A 1.440(8) . ?
N2A C9A 1.327(7) . ?
N3A C16A 1.297(8) . ?
N3A N4A 1.388(6) . ?
N4A C23A 1.374(9) . ?
N4A H4AN 0.8800 . ?
N5AN C23A 1.336(8) . ?
N5AN C24A 1.406(9) . ?
N5AN H5A 0.8800 . ?
C1A C6A 1.377(9) . ?
C1A C2A 1.410(9) . ?
C1A H1A 0.9500 . ?
C2A C3A 1.349(12) . ?
C2A H2A 0.9500 . ?
C3A C4A 1.389(11) . ?
C3A H3A 0.9500 . ?
C4A C5A 1.385(10) . ?
C4A H4A 0.9500 . ?
C5A C6A 1.375(10) . ?
C5A H5A 0.9500 . ?
C7A C8A 1.398(8) . ?
C8A C9A 1.411(9) . ?
C8A C16A 1.475(9) . ?
C9A C10A 1.491(8) . ?
C10A C11A 1.382(9) . ?
C10A C15A 1.383(8) . ?
C11A C12A 1.394(9) . ?
C11A H11A 0.9500 . ?
C12A C13A 1.372(10) . ?
C12A H12A 0.9500 . ?
C13A C14A 1.370(10) . ?
C13A H13A 0.9500 . ?
C14A C15A 1.387(9) . ?
C14A H14A 0.9500 . ?
C15A H15A 0.9500 . ?
C16A C17A 1.519(8) . ?
C17A C22A 1.375(9) . ?
C17A C18A 1.391(8) . ?
C18A C19A 1.385(8) . ?
C18A H18A 0.9500 . ?
C19A C20A 1.378(9) . ?
C20A C21A 1.399(9) . ?
C20A H20A 0.9500 . ?
C21A C22A 1.393(8) . ?
C21A H21A 0.9500 . ?
C22A H22A 0.9500 . ?
C24A C25A 1.381(9) . ?
C24A C29A 1.391(9) . ?
C25A C26A 1.371(10) . ?
C25A H25A 0.9500 . ?
C26A C27A 1.400(10) . ?
C26A H26A 0.9500 . ?
C27A C28A 1.369(11) . ?
C27A H27A 0.9500 . ?
C28A C29A 1.382(11) . ?
C28A H28A 0.9500 . ?
C29A H29A 0.9500 . ?

loop_
_geom_hbond_atom_site_label_D
_geom_hbond_atom_site_label_H
_geom_hbond_atom_site_label_A
_geom_hbond_distance_DH
_geom_hbond_distance_HA
_geom_hbond_distance_DA
_geom_hbond_angle_DHA
_geom_hbond_site_symmetry_A
O1 H1O O2A 0.84 1.75 2.562(6) 162.3 2_676
N4 H4N O2 0.88 2.42 3.066(7) 130.3 2_776
N4 H4N O1 0.88 2.66 3.164(7) 117.7 .
N5 H5N N3 0.88 2.16 2.593(7) 110.0 .
O1A H1AO O2 0.84 1.77 2.586(7) 165.0 2_676
N4A H4AN O2A 0.88 2.40 2.965(7) 122.8 2_676
N4A H4AN O1A 0.88 2.60 3.172(7) 123.6 .

loop_
_geom_torsion_atom_site_label_1
_geom_torsion_atom_site_label_2
_geom_torsion_atom_site_label_3
_geom_torsion_atom_site_label_4
_geom_torsion
_geom_torsion_site_symmetry_1
_geom_torsion_site_symmetry_2
_geom_torsion_site_symmetry_3
_geom_torsion_site_symmetry_4
_geom_torsion_publ_flag
C7 N1 N2 C9 1.7(7) . . . . ?
C6 N1 N2 C9 179.6(5) . . . . ?
C16 N3 N4 C23 -176.5(6) . . . . ?
C6 C1 C2 C3 0.8(12) . . . . ?
C1 C2 C3 C4 0.2(14) . . . . ?
C2 C3 C4 C5 0.6(13) . . . . ?
C3 C4 C5 C6 -2.4(11) . . . . ?
C2 C1 C6 C5 -2.6(11) . . . . ?
C2 C1 C6 N1 175.5(7) . . . . ?
C4 C5 C6 C1 3.5(11) . . . . ?
C4 C5 C6 N1 -174.7(6) . . . . ?
C7 N1 C6 C1 32.0(10) . . . . ?
N2 N1 C6 C1 -145.4(6) . . . . ?
C7 N1 C6 C5 -149.8(7) . . . . ?
N2 N1 C6 C5 32.8(9) . . . . ?
N2 N1 C7 O1 -178.4(5) . . . . ?
C6 N1 C7 O1 4.0(10) . . . . ?
N2 N1 C7 C8 0.2(7) . . . . ?
C6 N1 C7 C8 -177.3(6) . . . . ?
O1 C7 C8 C9 176.4(7) . . . . ?
N1 C7 C8 C9 -1.9(7) . . . . ?
O1 C7 C8 C16 2.0(12) . . . . ?
N1 C7 C8 C16 -176.3(6) . . . . ?
N1 N2 C9 C8 -2.9(7) . . . . ?
N1 N2 C9 C10 179.2(5) . . . . ?
C7 C8 C9 N2 3.1(7) . . . . ?
C16 C8 C9 N2 177.4(6) . . . . ?
C7 C8 C9 C10 -179.4(6) . . . . ?
C16 C8 C9 C10 -5.0(10) . . . . ?
N2 C9 C10 C15 150.2(6) . . . . ?
C8 C9 C10 C15 -27.2(10) . . . . ?
N2 C9 C10 C11 -27.1(8) . . . . ?
C8 C9 C10 C11 155.5(6) . . . . ?
C15 C10 C11 C12 0.2(9) . . . . ?
C9 C10 C11 C12 177.6(6) . . . . ?
C10 C11 C12 C13 0.6(10) . . . . ?
C11 C12 C13 C14 -0.2(10) . . . . ?
C12 C13 C14 C15 -1.0(11) . . . . ?
C11 C10 C15 C14 -1.4(10) . . . . ?
C9 C10 C15 C14 -178.6(6) . . . . ?
C13 C14 C15 C10 1.8(10) . . . . ?
N4 N3 C16 C8 -5.0(10) . . . . ?
N4 N3 C16 C17 177.0(5) . . . . ?
C7 C8 C16 N3 -54.6(10) . . . . ?
C9 C8 C16 N3 132.3(7) . . . . ?
C7 C8 C16 C17 123.3(7) . . . . ?
C9 C8 C16 C17 -49.8(9) . . . . ?
N3 C16 C17 C22 160.7(6) . . . . ?
C8 C16 C17 C22 -17.4(9) . . . . ?
N3 C16 C17 C18 -19.2(9) . . . . ?
C8 C16 C17 C18 162.7(6) . . . . ?
C22 C17 C18 C19 -3.7(10) . . . . ?
C16 C17 C18 C19 176.2(6) . . . . ?
C17 C18 C19 C20 5.0(10) . . . . ?
C17 C18 C19 Br1 -177.9(5) . . . . ?
C18 C19 C20 C21 -3.2(10) . . . . ?
Br1 C19 C20 C21 179.6(5) . . . . ?
C19 C20 C21 C22 0.2(11) . . . . ?
C20 C21 C22 C17 1.1(11) . . . . ?
C18 C17 C22 C21 0.5(10) . . . . ?
C16 C17 C22 C21 -179.4(6) . . . . ?
C24 N5 C23 O2 6.0(11) . . . . ?
C24 N5 C23 N4 -174.3(6) . . . . ?
N3 N4 C23 O2 179.4(6) . . . . ?
N3 N4 C23 N5 -0.4(8) . . . . ?
C23 N5 C24 C25 -12.2(11) . . . . ?
C23 N5 C24 C29 166.6(7) . . . . ?
C29 C24 C25 C26 1.8(11) . . . . ?
N5 C24 C25 C26 -179.5(6) . . . . ?
C24 C25 C26 C27 -0.7(11) . . . . ?
C25 C26 C27 C28 0.4(13) . . . . ?
C26 C27 C28 C29 -1.2(14) . . . . ?
C27 C28 C29 C24 2.3(13) . . . . ?
C25 C24 C29 C28 -2.6(12) . . . . ?
N5 C24 C29 C28 178.6(7) . . . . ?
C7A N1A N2A C9A -0.8(7) . . . . ?
C6A N1A N2A C9A 176.1(5) . . . . ?
C16A N3A N4A C23A 172.0(6) . . . . ?
C6A C1A C2A C3A -1.4(12) . . . . ?
C1A C2A C3A C4A 2.0(13) . . . . ?
C2A C3A C4A C5A -2.2(13) . . . . ?
C3A C4A C5A C6A 1.7(12) . . . . ?
C4A C5A C6A C1A -1.1(11) . . . . ?
C4A C5A C6A N1A 176.4(7) . . . . ?
C2A C1A C6A C5A 0.9(11) . . . . ?
C2A C1A C6A N1A -176.5(6) . . . . ?
C7A N1A C6A C5A 151.5(7) . . . . ?
N2A N1A C6A C5A -24.7(8) . . . . ?
C7A N1A C6A C1A -30.9(10) . . . . ?
N2A N1A C6A C1A 152.9(6) . . . . ?
N2A N1A C7A O1A 179.9(5) . . . . ?
C6A N1A C7A O1A 3.4(10) . . . . ?
N2A N1A C7A C8A 0.2(7) . . . . ?
C6A N1A C7A C8A -176.3(6) . . . . ?
O1A C7A C8A C9A -179.2(7) . . . . ?
N1A C7A C8A C9A 0.5(7) . . . . ?
O1A C7A C8A C16A -4.3(12) . . . . ?
N1A C7A C8A C16A 175.4(6) . . . . ?
N1A N2A C9A C8A 1.2(7) . . . . ?
N1A N2A C9A C10A 179.8(5) . . . . ?
C7A C8A C9A N2A -1.1(7) . . . . ?
C16A C8A C9A N2A -176.0(6) . . . . ?
C7A C8A C9A C10A -179.5(6) . . . . ?
C16A C8A C9A C10A 5.5(11) . . . . ?
N2A C9A C10A C11A 35.4(9) . . . . ?
C8A C9A C10A C11A -146.2(7) . . . . ?
N2A C9A C10A C15A -147.2(6) . . . . ?
C8A C9A C10A C15A 31.2(10) . . . . ?
C15A C10A C11A C12A 1.1(10) . . . . ?
C9A C10A C11A C12A 178.4(6) . . . . ?
C10A C11A C12A C13A -2.3(11) . . . . ?
C11A C12A C13A C14A 2.5(12) . . . . ?
C12A C13A C14A C15A -1.4(12) . . . . ?
C11A C10A C15A C14A 0.1(10) . . . . ?
C9A C10A C15A C14A -177.3(6) . . . . ?
C13A C14A C15A C10A 0.1(10) . . . . ?
N4A N3A C16A C8A 4.0(10) . . . . ?
N4A N3A C16A C17A -175.9(5) . . . . ?
C7A C8A C16A N3A 52.7(10) . . . . ?
C9A C8A C16A N3A -133.5(7) . . . . ?
C7A C8A C16A C17A -127.4(7) . . . . ?
C9A C8A C16A C17A 46.4(9) . . . . ?
N3A C16A C17A C22A -155.8(6) . . . . ?
C8A C16A C17A C22A 24.3(10) . . . . ?
N3A C16A C17A C18A 25.8(9) . . . . ?
C8A C16A C17A C18A -154.2(6) . . . . ?
C22A C17A C18A C19A 4.5(10) . . . . ?
C16A C17A C18A C19A -177.1(6) . . . . ?
C17A C18A C19A C20A -3.1(11) . . . . ?
C17A C18A C19A Br1A 176.0(5) . . . . ?
C18A C19A C20A C21A 0.0(12) . . . . ?
Br1A C19A C20A C21A -179.2(6) . . . . ?
C19A C20A C21A C22A 1.8(12) . . . . ?
C18A C17A C22A C21A -2.7(11) . . . . ?
C16A C17A C22A C21A 178.8(6) . . . . ?
C20A C21A C22A C17A -0.4(12) . . . . ?
C24A N5AN C23A O2A 0.3(11) . . . . ?
C24A N5AN C23A N4A 178.0(6) . . . . ?
N3A N4A C23A O2A -177.8(5) . . . . ?
N3A N4A C23A N5AN 4.3(8) . . . . ?
C23A N5AN C24A C25A -5.5(11) . . . . ?
C23A N5AN C24A C29A 175.7(6) . . . . ?
C29A C24A C25A C26A -2.5(11) . . . . ?
N5AN C24A C25A C26A 178.7(6) . . . . ?
C24A C25A C26A C27A 1.2(11) . . . . ?
C25A C26A C27A C28A -0.1(12) . . . . ?
C26A C27A C28A C29A 0.2(13) . . . . ?
C27A C28A C29A C24A -1.6(13) . . . . ?
C25A C24A C29A C28A 2.7(11) . . . . ?
N5AN C24A C29A C28A -178.4(7) . . . . ?
